data_1535067
loop_
_publ_author_name
'Belokoneva, E.L.'
'Tsirel'son, V.G.'
'Yakubovich, O.V.'
'Urusov, V.S.'

_publ_section_title
;
 Peculiarities of the crystal structure of K Fe F P O4 at 295 K and 173 K
;
_journal_name_full 'Doklady Akademii Nauk SSSR'
_journal_page_first 1129
_journal_page_last 1134
_journal_volume 310
_journal_year 1990
_chemical_formula_sum 'F Fe K O4 P'
_chemical_name_systematic 'K Fe F (P O4)'
_space_group_IT_number 33
_symmetry_space_group_name_Hall 'P -2bc 2a'
_symmetry_space_group_name_H-M 'P 21 n b'
_cell_angle_alpha 90
_cell_angle_beta 90
_cell_angle_gamma 90
_cell_formula_units_Z 8
_cell_length_a 10.65
_cell_length_b 12.861
_cell_length_c 6.362
_cell_volume 871.401
_citation_journal_id_ASTM DANKAS
_cod_data_source_file Belokoneva_DANKAS_1990_1003.cif
_cod_data_source_block F1Fe1K1O4P1
_cod_original_cell_volume 871.4009
_cod_original_sg_symbol_Hall 'P 2c -2n (z,x,y)'
_cod_original_formula_sum 'F1 Fe1 K1 O4 P1'
_cod_database_code 1535067

loop_
_symmetry_equiv_pos_as_xyz
x,y,z
x+1/2,-y,-z
x+1/2,-y+1/2,z+1/2
x,y+1/2,-z+1/2

loop_
_atom_site_label
_atom_site_type_symbol
_atom_site_fract_x
_atom_site_fract_y
_atom_site_fract_z
_atom_site_occupancy
_atom_site_U_iso_or_equiv
O7 O-2 0.97021 0.11385 0.30861 1 0.0
O8 O-2 0.36056 -0.01338 0.01869 1 0.0
O5 O-2 0.26986 0.09553 0.31055 1 0.0
O6 O-2 0.13207 0.01086 0.03185 1 0.0
K1 K+1 0.44395 0.10474 0.69393 1 0.0
Fe2 Fe+3 0.25071 0.24635 0.25169 1 0.0
K3 K+1 0.6814 0.0886 0.2937 0.06 0.0
P1 P+5 -0.00208 0.18333 0.49891 1 0.0
O3 O-2 0.88338 0.25499 0.53708 1 0.0
F1 F-1 0.87088 0.22708 0.98139 1 0.0
Fe1 Fe+3 0 0.11139 0.00513 1 0.0
O2 O-2 0.6103 0.24392 0.95312 1 0.0
F2 F-1 0.12202 0.22936 0.02729 1 0.0
O4 O-2 0.02401 0.11467 0.69188 1 0.0
O1 O-2 0.7329 0.09802 0.69239 1 0.0
P2 P+5 0.24962 -0.00041 0.17176 1 0.0
K2 K+1 0.70224 0.12326 0.27366 0.94 0.0
